data_7200364
loop_
_publ_author_name
'Moon, Dohyun'
'Song, Jiheh'
'Lah, Myoung Soo'

_publ_section_title
;
 2D Layered metal--organic frameworks built using a hexanuclear
 metallamacrocycle and an octanuclear metallamacrocycle as
 supramolecular building blocks
;
_journal_issue 5
_journal_name_full CrystEngComm
_journal_page_first 770
_journal_paper_doi 10.1039/b813603c
_journal_volume 11
_journal_year 2009
_chemical_formula_sum 'C120 H132 Mn8 N24 O28'
_chemical_formula_weight 2798.02
_chemical_name_systematic
;
?
;
_space_group_IT_number 130
_symmetry_cell_setting tetragonal
_symmetry_space_group_name_Hall '-P 4a 2ac'
_symmetry_space_group_name_H-M 'P 4/n c c :2'
_atom_sites_solution_hydrogens geom
_atom_sites_solution_primary direct
_atom_sites_solution_secondary difmap
_audit_creation_method SHELXL-97
_cell_angle_alpha 90.00
_cell_angle_beta 90.00
_cell_angle_gamma 90.00
_cell_formula_units_Z 4
_cell_length_a 26.804(4)
_cell_length_b 26.804(4)
_cell_length_c 29.874(6)
_cell_measurement_reflns_used 7857
_cell_measurement_temperature 100(2)
_cell_measurement_theta_max 30.37
_cell_measurement_theta_min 3.16
_cell_volume 21463(6)
_computing_cell_refinement HKL2000
_computing_data_collection 'PAL ADSC Quantum-210 ADX Program'
_computing_data_reduction HKL2000
_computing_molecular_graphics 'ORTEP3,Diamond 3'
_computing_publication_material WinGX
_computing_structure_refinement 'Bruker SHELXTL'
_computing_structure_solution 'Bruker SHELXTL'
_diffrn_ambient_temperature 100(2)
_diffrn_measured_fraction_theta_full 0.984
_diffrn_measured_fraction_theta_max 0.984
_diffrn_measurement_device_type 'CCD area detector'
_diffrn_measurement_method 'phi scans'
_diffrn_radiation_monochromator 'Pt coated Si double crystal monochromator'
_diffrn_radiation_source 'bending magnet beamline'
_diffrn_radiation_type synchrotron
_diffrn_radiation_wavelength 0.90000
_diffrn_reflns_av_R_equivalents 0.0475
_diffrn_reflns_av_sigmaI/netI 0.0196
_diffrn_reflns_limit_h_max 30
_diffrn_reflns_limit_h_min -30
_diffrn_reflns_limit_k_max 30
_diffrn_reflns_limit_k_min -30
_diffrn_reflns_limit_l_max 33
_diffrn_reflns_limit_l_min -33
_diffrn_reflns_number 96898
_diffrn_reflns_theta_full 30.37
_diffrn_reflns_theta_max 30.37
_diffrn_reflns_theta_min 3.16
_exptl_absorpt_coefficient_mu 0.503
_exptl_absorpt_correction_T_max 0.8515
_exptl_absorpt_correction_T_min 0.7942
_exptl_absorpt_correction_type empirical
_exptl_absorpt_process_details 'HKL2000 Scalepack'
_exptl_crystal_colour 'dark brown'
_exptl_crystal_density_diffrn 0.866
_exptl_crystal_density_method 'not measured'
_exptl_crystal_description block
_exptl_crystal_F_000 5776
_exptl_crystal_size_max 0.48
_exptl_crystal_size_mid 0.39
_exptl_crystal_size_min 0.33
_refine_diff_density_max 0.559
_refine_diff_density_min -0.456
_refine_diff_density_rms 0.072
_refine_ls_extinction_coef 0.018(3)
_refine_ls_extinction_expression Fc^*^=kFc[1+0.001xFc^2^\l^3^/sin(2\q)]^-1/4^
_refine_ls_extinction_method SHELXL
_refine_ls_goodness_of_fit_ref 2.086
_refine_ls_hydrogen_treatment constr
_refine_ls_matrix_type full
_refine_ls_number_parameters 307
_refine_ls_number_reflns 7857
_refine_ls_number_restraints 9
_refine_ls_restrained_S_all 2.226
_refine_ls_R_factor_all 0.1304
_refine_ls_R_factor_gt 0.1264
_refine_ls_shift/su_max 0.000
_refine_ls_shift/su_mean 0.000
_refine_ls_structure_factor_coef Fsqd
_refine_ls_weighting_details 'calc w=1/[\s^2^(Fo^2^)+(0.2000P)^2^+0.0000P] where P=(Fo^2^+2Fc^2^)/3'
_refine_ls_weighting_scheme calc
_refine_ls_wR_factor_gt 0.4210
_refine_ls_wR_factor_ref 0.4309
_reflns_number_gt 6838
_reflns_number_total 7857
_reflns_threshold_expression >2sigma(I)
_cod_data_source_file b813603c.txt
_cod_data_source_block p8_70te
_cod_depositor_comments
;
The following automatic conversions were performed:
'_symmetry_cell_setting' value 'Tetragonal' changed to 'tetragonal'
according to '/home/saulius/struct/CIF-dictionaries/cif_core.dic'
dictionary named 'cif_core.dic' version 2.4.1 from 2010-06-29.

Automatic conversion script
Id: cif_fix_enum 1527 2010-12-29 10:47:43Z saulius 
;
_cod_original_cell_volume 21464(6)
_cod_original_sg_symbol_H-M P4/ncc
_cod_database_code 7200364

loop_
_symmetry_equiv_pos_as_xyz
'x, y, z'
'-x+1/2, -y+1/2, z'
'-y+1/2, x, z'
'y, -x+1/2, z'
'-x, y+1/2, -z+1/2'
'x+1/2, -y, -z+1/2'
'y+1/2, x+1/2, -z+1/2'
'-y, -x, -z+1/2'
'-x, -y, -z'
'x-1/2, y-1/2, -z'
'y-1/2, -x, -z'
'-y, x-1/2, -z'
'x, -y-1/2, z-1/2'
'-x-1/2, y, z-1/2'
'-y-1/2, -x-1/2, z-1/2'
'y, x, z-1/2'

loop_
_atom_site_label
_atom_site_type_symbol
_atom_site_fract_x
_atom_site_fract_y
_atom_site_fract_z
_atom_site_U_iso_or_equiv
_atom_site_adp_type
_atom_site_occupancy
_atom_site_symmetry_multiplicity
_atom_site_calc_flag
_atom_site_refinement_flags
_atom_site_disorder_assembly
_atom_site_disorder_group
Mn1A Mn 0.02792(3) 0.21730(3) 0.42053(3) 0.1216(6) Uani 1 1 d . . .
O1A O -0.03019(15) 0.21615(16) 0.45508(19) 0.1447(15) Uani 1 1 d . A .
O2A O 0.05346(13) 0.09079(15) 0.49795(14) 0.1276(12) Uani 1 1 d . . .
O3A O 0.09148(14) 0.20837(15) 0.39113(13) 0.1247(11) Uani 1 1 d . A .
N1A N 0.05176(13) 0.15901(15) 0.45114(15) 0.1105(12) Uani 1 1 d . A .
N2A N 0.09846(9) 0.14059(9) 0.43581(11) 0.1095(11) Uani 1 1 d . . .
C1A C -0.04311(9) 0.18802(9) 0.49049(11) 0.153(3) Uani 1 1 d R A .
C2A C -0.01621(9) 0.14559(9) 0.50202(11) 0.144(2) Uani 1 1 d R . .
C3A C -0.03555(9) 0.11211(9) 0.53303(11) 0.174(3) Uani 1 1 d R A .
H3A H -0.0176 0.0837 0.5407 0.209 Uiso 1 1 calc R . .
C4A C -0.08179(9) 0.12105(9) 0.55250(11) 0.232(6) Uani 1 1 d R . .
H4A H -0.0947 0.0987 0.5732 0.278 Uiso 1 1 calc R . .
C5A C -0.10869(9) 0.16348(9) 0.54097(11) 0.280(9) Uani 1 1 d R A .
H5A H -0.1396 0.1695 0.5540 0.337 Uiso 1 1 calc R . .
C6A C -0.08935(9) 0.19697(9) 0.50996(11) 0.204(4) Uani 1 1 d R . .
H6A H -0.1074 0.2254 0.5022 0.245 Uiso 1 1 calc R . .
C7A C 0.03154(19) 0.1305(2) 0.4824(2) 0.1216(16) Uani 1 1 d . A .
C8A C 0.1157(2) 0.1703(2) 0.4050(2) 0.1229(17) Uani 1 1 d . A .
C9A C 0.1659(2) 0.1575(3) 0.3844(2) 0.1428(19) Uani 1 1 d D . .
C10A C 0.1623(7) 0.1409(7) 0.3373(5) 0.193(5) Uiso 0.60 1 d PD A 1
C20A C 0.19527(18) 0.19785(18) 0.36962(14) 0.185(7) Uiso 0.40 1 d PD A 2
N31A N -0.00218(18) 0.17930(18) 0.35351(14) 0.1058(19) Uiso 0.50 1 d PR A 1
C11A C 0.01607(18) 0.13220(18) 0.34295(14) 0.130(3) Uiso 0.50 1 d PR A 1
C12A C -0.00560(18) 0.10484(18) 0.30854(14) 0.131(3) Uiso 0.50 1 d PR A 1
C13A C -0.04551(18) 0.12457(18) 0.28469(14) 0.129(3) Uiso 0.50 1 d PRD A 1
C14A C -0.06376(18) 0.17166(18) 0.29525(14) 0.149(4) Uiso 0.50 1 d PR A 1
C15A C -0.04210(18) 0.19902(18) 0.32966(14) 0.118(3) Uiso 0.50 1 d PR A 1
C16A C -0.06223(18) 0.10349(17) 0.23734(13) 0.178(6) Uiso 0.50 1 d PD A 1
N32A N -0.01628(18) 0.16404(17) 0.37342(13) 0.121(2) Uiso 0.50 1 d PR A 2
C21A C 0.00110(18) 0.11708(17) 0.36131(13) 0.113(2) Uiso 0.50 1 d PR A 2
C22A C -0.02148(18) 0.09127(17) 0.32641(13) 0.143(4) Uiso 0.50 1 d PR A 2
C23A C -0.06144(18) 0.11241(17) 0.30361(13) 0.185(6) Uiso 0.50 1 d PRD A 2
C24A C -0.07882(18) 0.15937(17) 0.31572(13) 0.177(6) Uiso 0.50 1 d PR A 2
C25A C -0.05624(18) 0.18518(17) 0.35062(13) 0.135(3) Uiso 0.50 1 d PR A 2
C26A C -0.10163(18) 0.07829(17) 0.27494(13) 0.209(8) Uiso 0.50 1 d PRD A 2
Mn2B Mn 0.11223(3) 0.06463(3) 0.46560(3) 0.1225(6) Uani 1 1 d . A .
O1B O 0.07465(16) 0.03469(17) 0.42189(18) 0.1557(18) Uani 1 1 d . . .
O2B O 0.22394(15) 0.00736(16) 0.38528(15) 0.1391(14) Uani 1 1 d . . .
O3B O 0.16126(12) 0.09375(15) 0.50583(12) 0.1241(11) Uani 1 1 d . . .
N1B N 0.17351(15) 0.04364(15) 0.43619(17) 0.1180(13) Uani 1 1 d . . .
N2B N 0.21707(15) 0.05942(15) 0.45725(14) 0.1118(12) Uani 1 1 d . A .
C1B C 0.0875(3) 0.0080(3) 0.3867(3) 0.163(3) Uani 1 1 d . A .
C2B C 0.1372(3) -0.0011(2) 0.3741(3) 0.154(2) Uani 1 1 d . . .
C3B C 0.1468(2) -0.0320(2) 0.3375(2) 0.213(5) Uani 1 1 d . A .
H3B H 0.1797 -0.0402 0.3308 0.256 Uiso 1 1 calc R . .
C4B C 0.1087(2) -0.0508(2) 0.3109(2) 0.265(8) Uani 1 1 d R . .
H4B H 0.1163 -0.0692 0.2854 0.318 Uiso 1 1 calc R . .
C5B C 0.0592(2) -0.0420(2) 0.3223(2) 0.230(5) Uani 1 1 d R A .
H5B H 0.0337 -0.0546 0.3045 0.276 Uiso 1 1 calc R . .
C6B C 0.0478(2) -0.0145(2) 0.3604(2) 0.189(4) Uani 1 1 d R . .
H6B H 0.0148 -0.0104 0.3690 0.227 Uiso 1 1 calc R . .
C7B C 0.1795(2) 0.0179(2) 0.3983(2) 0.1288(17) Uani 1 1 d . A .
C8B C 0.20697(18) 0.0849(2) 0.49353(19) 0.1186(15) Uani 1 1 d . A .
C9B C 0.2494(2) 0.1071(3) 0.5204(2) 0.142(2) Uani 1 1 d D . .
C10B C 0.2588(10) 0.0758(9) 0.5614(7) 0.207(7) Uiso 0.50 1 d PD A 1
C20B C 0.2544(9) 0.1628(7) 0.5086(6) 0.198(7) Uiso 0.50 1 d PD A 2
O4B O 0.1128(3) -0.0012(3) 0.5089(3) 0.215(3) Uani 1 1 d . . .
N3B N 0.1268(14) -0.0668(12) 0.5473(11) 0.455(15) Uiso 1 1 d D . .
C11B C 0.0976(7) -0.0280(7) 0.5327(5) 0.227(5) Uiso 1 1 d D A .
C12B C 0.0526(5) -0.0254(5) 0.5578(4) 0.206(4) Uiso 1 1 d . . .
C13B C 0.1155(8) -0.1027(8) 0.5805(6) 0.260(7) Uiso 1 1 d . A .
C14B C 0.1738(11) -0.0730(9) 0.5207(8) 0.312(8) Uiso 1 1 d . A .

loop_
_atom_site_aniso_label
_atom_site_aniso_U_11
_atom_site_aniso_U_22
_atom_site_aniso_U_33
_atom_site_aniso_U_23
_atom_site_aniso_U_13
_atom_site_aniso_U_12
Mn1A 0.0943(7) 0.1059(7) 0.1647(9) -0.0364(4) -0.0213(4) -0.0017(3)
O1A 0.096(2) 0.110(3) 0.228(4) -0.036(3) 0.000(2) 0.0074(18)
O2A 0.0905(19) 0.107(2) 0.185(3) -0.022(2) 0.0115(19) 0.0005(17)
O3A 0.110(2) 0.118(2) 0.146(2) -0.0166(19) -0.0177(18) 0.006(2)
N1A 0.081(2) 0.092(2) 0.158(3) -0.038(2) -0.003(2) -0.0027(17)
N2A 0.084(2) 0.097(2) 0.147(3) -0.026(2) 0.0071(19) -0.0057(18)
C1A 0.082(3) 0.102(4) 0.276(9) -0.041(5) 0.022(4) -0.003(2)
C2A 0.091(3) 0.113(4) 0.227(6) -0.044(4) 0.034(4) -0.010(3)
C3A 0.117(4) 0.140(5) 0.265(9) -0.022(5) 0.056(5) -0.011(4)
C4A 0.158(7) 0.133(5) 0.405(17) 0.011(8) 0.145(10) 0.025(5)
C5A 0.206(10) 0.144(7) 0.49(2) 0.050(10) 0.203(14) 0.038(6)
C6A 0.135(6) 0.133(5) 0.344(13) -0.011(7) 0.073(8) 0.011(4)
C7A 0.091(3) 0.098(3) 0.176(4) -0.043(3) 0.005(3) -0.008(3)
C8A 0.103(3) 0.109(3) 0.157(4) -0.036(3) -0.019(3) 0.007(3)
C9A 0.110(3) 0.147(5) 0.172(5) 0.008(4) 0.023(3) 0.000(3)
Mn2B 0.0930(7) 0.0989(7) 0.1756(10) -0.0315(4) 0.0168(4) -0.0040(3)
O1B 0.110(3) 0.125(3) 0.232(5) -0.072(3) 0.004(2) -0.018(2)
O2B 0.119(3) 0.121(3) 0.177(3) -0.054(2) 0.029(2) -0.003(2)
O3B 0.0913(19) 0.138(3) 0.143(2) -0.024(2) 0.0165(17) 0.0170(17)
N1B 0.099(2) 0.090(2) 0.165(3) -0.033(2) 0.013(2) -0.0038(18)
N2B 0.100(2) 0.096(2) 0.139(3) -0.019(2) 0.014(2) 0.0057(18)
C1B 0.137(5) 0.120(4) 0.233(7) -0.066(5) 0.006(5) -0.025(4)
C2B 0.134(5) 0.121(4) 0.206(6) -0.065(4) 0.008(4) -0.013(4)
C3B 0.178(8) 0.234(10) 0.227(8) -0.131(8) 0.024(6) -0.040(7)
C4B 0.182(10) 0.310(17) 0.303(14) -0.186(14) 0.037(9) -0.057(9)
C5B 0.202(10) 0.198(9) 0.290(11) -0.112(9) -0.036(9) -0.041(8)
C6B 0.130(5) 0.174(7) 0.262(9) -0.096(7) -0.022(5) -0.016(5)
C7B 0.122(4) 0.099(3) 0.165(4) -0.035(3) 0.021(3) 0.000(3)
C8B 0.092(3) 0.120(3) 0.144(3) -0.021(3) 0.011(2) 0.008(2)
C9B 0.115(4) 0.159(5) 0.152(4) -0.041(4) -0.002(3) 0.010(3)
O4B 0.191(6) 0.160(5) 0.294(8) 0.032(5) 0.079(6) 0.013(4)

loop_
_atom_type_symbol
_atom_type_description
_atom_type_scat_dispersion_real
_atom_type_scat_dispersion_imag
_atom_type_scat_source
C C 0.0033 0.0016 'International Tables Vol C Tables 4.2.6.8 and 6.1.1.4'
H H 0.0000 0.0000 'International Tables Vol C Tables 4.2.6.8 and 6.1.1.4'
N N 0.0061 0.0033 'International Tables Vol C Tables 4.2.6.8 and 6.1.1.4'
O O 0.0106 0.0060 'International Tables Vol C Tables 4.2.6.8 and 6.1.1.4'
Mn Mn 0.3368 0.7283 'International Tables Vol C Tables 4.2.6.8 and 6.1.1.4'

loop_
_geom_angle_atom_site_label_1
_geom_angle_atom_site_label_2
_geom_angle_atom_site_label_3
_geom_angle
_geom_angle_site_symmetry_1
_geom_angle_site_symmetry_3
_geom_angle_publ_flag
O1A Mn1A N1A 90.1(2) . . ?
O1A Mn1A O3A 169.8(2) . . ?
N1A Mn1A O3A 79.75(17) . . ?
O1A Mn1A O2B 94.3(2) . 4 ?
N1A Mn1A O2B 175.4(2) . 4 ?
O3A Mn1A O2B 95.9(2) . 4 ?
O1A Mn1A N2B 93.24(18) . 4 ?
N1A Mn1A N2B 106.30(16) . 4 ?
O3A Mn1A N2B 89.29(15) . 4 ?
O2B Mn1A N2B 74.91(15) 4 4 ?
O1A Mn1A N32A 84.24(17) . . ?
N1A Mn1A N32A 87.60(16) . . ?
O3A Mn1A N32A 95.62(15) . . ?
O2B Mn1A N32A 91.42(15) 4 . ?
N2B Mn1A N32A 165.90(17) 4 . ?
O1A Mn1A N31A 100.05(19) . . ?
N1A Mn1A N31A 99.47(16) . . ?
O3A Mn1A N31A 82.17(16) . . ?
O2B Mn1A N31A 78.38(16) 4 . ?
N2B Mn1A N31A 150.92(17) 4 . ?
N32A Mn1A N31A 19.85(12) . . ?
C1A O1A Mn1A 131.2(3) . . ?
C7A O2A Mn2B 118.4(4) . . ?
C8A O3A Mn1A 113.5(4) . . ?
C7A N1A N2A 112.8(4) . . ?
C7A N1A Mn1A 132.1(3) . . ?
N2A N1A Mn1A 115.0(3) . . ?
C8A N2A N1A 109.1(4) . . ?
C8A N2A Mn2B 140.7(3) . . ?
N1A N2A Mn2B 109.3(2) . . ?
O1A C1A C2A 121.4(2) . . ?
O1A C1A C6A 117.5(2) . . ?
C2A C1A C6A 120.0 . . ?
C3A C2A C1A 120.0 . . ?
C3A C2A C7A 114.5(3) . . ?
C1A C2A C7A 125.4(3) . . ?
C2A C3A C4A 120.0 . . ?
C5A C4A C3A 120.0 . . ?
C4A C5A C6A 120.0 . . ?
C5A C6A C1A 120.0 . . ?
O2A C7A N1A 122.6(5) . . ?
O2A C7A C2A 118.5(5) . . ?
N1A C7A C2A 118.8(5) . . ?
O3A C8A N2A 122.5(5) . . ?
O3A C8A C9A 120.0(6) . . ?
N2A C8A C9A 117.5(5) . . ?
C20A C9A C10A 88.2(8) . . ?
C20A C9A C8A 116.5(6) . . ?
C10A C9A C8A 113.3(9) . . ?
C15A N31A C11A 120.0 . . ?
C15A N31A Mn1A 121.86(12) . . ?
C11A N31A Mn1A 117.32(12) . . ?
C12A C11A N31A 120.0 . . ?
C11A C12A C13A 120.0 . . ?
C14A C13A C12A 120.0 . . ?
C14A C13A C16A 115.2(3) . . ?
C12A C13A C16A 122.6(3) . . ?
C13A C14A C15A 120.0 . . ?
N31A C15A C14A 120.0 . . ?
C13A C16A C16A 91.0(3) . 8 ?
C21A N32A C25A 120.0 . . ?
C21A N32A Mn1A 122.81(13) . . ?
C25A N32A Mn1A 115.99(13) . . ?
C22A C21A N32A 120.0 . . ?
C21A C22A C23A 120.0 . . ?
C22A C23A C24A 120.0 . . ?
C22A C23A C26A 122.1 . . ?
C24A C23A C26A 114.7 . . ?
C25A C24A C23A 120.0 . . ?
C24A C25A N32A 120.0 . . ?
C23A C26A C26A 90.6(3) . 8 ?
O1B Mn2B O3B 170.72(17) . . ?
O1B Mn2B N1B 90.89(19) . . ?
O3B Mn2B N1B 79.90(15) . . ?
O1B Mn2B O2A 93.76(18) . . ?
O3B Mn2B O2A 95.39(15) . . ?
N1B Mn2B O2A 174.90(16) . . ?
O1B Mn2B O4B 94.1(3) . . ?
O3B Mn2B O4B 87.3(3) . . ?
N1B Mn2B O4B 91.7(2) . . ?
O2A Mn2B O4B 90.1(2) . . ?
O1B Mn2B N2A 91.39(19) . . ?
O3B Mn2B N2A 89.54(15) . . ?
N1B Mn2B N2A 102.79(16) . . ?
O2A Mn2B N2A 75.04(14) . . ?
O4B Mn2B N2A 164.5(2) . . ?
C1B O1B Mn2B 131.5(5) . . ?
C7B O2B Mn1A 121.2(4) . 3 ?
C8B O3B Mn2B 112.9(3) . . ?
C7B N1B N2B 116.1(4) . . ?
C7B N1B Mn2B 129.3(4) . . ?
N2B N1B Mn2B 114.6(3) . . ?
C8B N2B N1B 111.0(4) . . ?
C8B N2B Mn1A 139.9(4) . 3 ?
N1B N2B Mn1A 108.8(3) . 3 ?
O1B C1B C2B 123.7(6) . . ?
O1B C1B C6B 117.7(6) . . ?
C2B C1B C6B 118.5(6) . . ?
C3B C2B C1B 119.2(6) . . ?
C3B C2B C7B 117.2(6) . . ?
C1B C2B C7B 123.5(5) . . ?
C4B C3B C2B 121.8(4) . . ?
C5B C4B C3B 120.0 . . ?
C4B C5B C6B 120.0 . . ?
C5B C6B C1B 120.1(4) . . ?
O2B C7B N1B 118.7(5) . . ?
O2B C7B C2B 120.1(5) . . ?
N1B C7B C2B 121.0(5) . . ?
O3B C8B N2B 121.5(5) . . ?
O3B C8B C9B 119.1(4) . . ?
N2B C8B C9B 119.2(4) . . ?
C10B C9B C8B 109.8(11) . . ?
C10B C9B C20B 135.4(14) . . ?
C8B C9B C20B 108.9(10) . . ?
C11B O4B Mn2B 156.3(12) . . ?
C11B N3B C13B 128(3) . . ?
C11B N3B C14B 113(3) . . ?
C13B N3B C14B 118(2) . . ?
O4B C11B N3B 120(3) . . ?
O4B C11B C12B 128.9(17) . . ?
N3B C11B C12B 111(2) . . ?

loop_
_geom_bond_atom_site_label_1
_geom_bond_atom_site_label_2
_geom_bond_distance
_geom_bond_site_symmetry_2
_geom_bond_publ_flag
Mn1A O1A 1.869(5) . ?
Mn1A N1A 1.920(5) . ?
Mn1A O3A 1.932(4) . ?
Mn1A O2B 1.973(4) 4 ?
Mn1A N2B 2.239(4) 4 ?
Mn1A N32A 2.329(4) . ?
Mn1A N31A 2.387(4) . ?
O1A C1A 1.344(6) . ?
O2A C7A 1.302(7) . ?
O2A Mn2B 1.977(3) . ?
O3A C8A 1.278(7) . ?
N1A C7A 1.323(8) . ?
N1A N2A 1.421(4) . ?
N2A C8A 1.302(8) . ?
N2A Mn2B 2.253(3) . ?
C1A C2A 1.3900 . ?
C1A C6A 1.3901 . ?
C2A C3A 1.3900 . ?
C2A C7A 1.465(6) . ?
C3A C4A 1.3901 . ?
C4A C5A 1.3900 . ?
C5A C6A 1.3900 . ?
C8A C9A 1.520(9) . ?
C9A C20A 1.409(8) . ?
C9A C10A 1.479(14) . ?
N31A C15A 1.3900 . ?
N31A C11A 1.3900 . ?
C11A C12A 1.3900 . ?
C12A C13A 1.3900 . ?
C13A C14A 1.3900 . ?
C13A C16A 1.588(6) . ?
C14A C15A 1.3900 . ?
C16A C16A 1.737(7) 8 ?
N32A C21A 1.3900 . ?
N32A C25A 1.3900 . ?
C21A C22A 1.3900 . ?
C22A C23A 1.3900 . ?
C23A C24A 1.3900 . ?
C23A C26A 1.6525 . ?
C24A C25A 1.3900 . ?
C26A C26A 1.733(7) 8 ?
Mn2B O1B 1.834(4) . ?
Mn2B O3B 1.944(4) . ?
Mn2B N1B 1.946(4) . ?
Mn2B O4B 2.188(8) . ?
O1B C1B 1.319(8) . ?
O2B C7B 1.284(7) . ?
O2B Mn1A 1.973(4) 3 ?
O3B C8B 1.301(6) . ?
N1B C7B 1.337(7) . ?
N1B N2B 1.392(6) . ?
N2B C8B 1.310(6) . ?
N2B Mn1A 2.238(4) 3 ?
C1B C2B 1.405(11) . ?
C1B C6B 1.452(8) . ?
C2B C3B 1.394(7) . ?
C2B C7B 1.437(10) . ?
C3B C4B 1.3900 . ?
C4B C5B 1.3900 . ?
C5B C6B 1.3900 . ?
C8B C9B 1.514(9) . ?
C9B C10B 1.506(17) . ?
C9B C20B 1.539(16) . ?
O4B C11B 1.088(17) . ?
N3B C11B 1.374(18) . ?
N3B C13B 1.41(3) . ?
N3B C14B 1.50(4) . ?
C11B C12B 1.421(19) . ?
